data_4340934
loop_
_publ_author_name
'Chen, Wei-Chao'
'Wang, Xin-Long'
'Jiao, Yan-Qing'
'Huang, Peng'
'Zhou, En-Long'
'Su, Zhong-Min'
'Shao, Kui-Zhan'

_publ_section_title
;
 pH-controlled and sulfite anion-directed assembly of a family of
 cerium(III)-containing polyoxotungstates clusters.
;
_journal_issue 18
_journal_name_full 'Inorganic chemistry'
_journal_page_first 9486
_journal_page_last 9497
_journal_paper_doi 10.1021/ic500442k
_journal_volume 53
_journal_year 2014
_chemical_formula_sum 'C4 H65 Ce2 N2 Na7 O122 S3 W28'
_chemical_formula_weight 7778.73
_chemical_name_systematic
; 
 ? 
;
_space_group_IT_number 2
_symmetry_cell_setting triclinic
_symmetry_space_group_name_Hall '-P 1'
_symmetry_space_group_name_H-M 'P -1'
_atom_sites_solution_primary direct
_atom_sites_solution_secondary difmap
_audit_creation_method SHELXL-97
_cell_angle_alpha 78.097(2)
_cell_angle_beta 79.359(2)
_cell_angle_gamma 65.014(2)
_cell_formula_units_Z 2
_cell_length_a 15.929(2)
_cell_length_b 16.781(2)
_cell_length_c 27.229(4)
_cell_measurement_reflns_used 7317
_cell_measurement_temperature 296(2)
_cell_measurement_theta_max 26.4876
_cell_measurement_theta_min 2.1899
_cell_volume 6416.3(15)
_computing_cell_refinement 'RAPID AUTO'
_computing_data_collection 'RAPID AUTO'
_computing_data_reduction 'RAPID AUTO'
_computing_structure_refinement 'SHELXL-97 (Sheldrick, 1997)'
_computing_structure_solution 'SHELXS-97 (Sheldrick, 1990)'
_diffrn_ambient_temperature 296(2)
_diffrn_detector_area_resol_mean 0.01
_diffrn_measured_fraction_theta_full 0.987
_diffrn_measured_fraction_theta_max 0.987
_diffrn_measurement_device_type 'Bruker APEX area-detector diffractometer'
_diffrn_measurement_method '\f and \w scan'
_diffrn_radiation_monochromator graphite
_diffrn_radiation_source 'fine-focus sealed tube'
_diffrn_radiation_type MoK\a
_diffrn_radiation_wavelength 0.71073
_diffrn_reflns_av_R_equivalents 0.0588
_diffrn_reflns_av_sigmaI/netI 0.1025
_diffrn_reflns_limit_h_max 18
_diffrn_reflns_limit_h_min -12
_diffrn_reflns_limit_k_max 19
_diffrn_reflns_limit_k_min -19
_diffrn_reflns_limit_l_max 32
_diffrn_reflns_limit_l_min -32
_diffrn_reflns_number 33508
_diffrn_reflns_theta_full 25.00
_diffrn_reflns_theta_max 25.00
_diffrn_reflns_theta_min 1.90
_diffrn_standards_decay_% none
_diffrn_standards_interval_count 0
_diffrn_standards_interval_time 0
_diffrn_standards_number 0
_exptl_absorpt_coefficient_mu 25.856
_exptl_absorpt_correction_T_max 0.0788
_exptl_absorpt_correction_T_min 0.0707
_exptl_absorpt_correction_type numerical
_exptl_absorpt_process_details 'ABSCOR by T.Higashi    8 March, 1995'
_exptl_crystal_colour orange
_exptl_crystal_density_diffrn 4.026
_exptl_crystal_density_method 'not measured'
_exptl_crystal_description block
_exptl_crystal_F_000 6784
_exptl_crystal_size_max 0.24
_exptl_crystal_size_mid 0.23
_exptl_crystal_size_min 0.22
_platon_squeeze_details
;
;
_refine_diff_density_max 6.301
_refine_diff_density_min -5.362
_refine_diff_density_rms 0.691
_refine_ls_extinction_method none
_refine_ls_goodness_of_fit_ref 1.000
_refine_ls_hydrogen_treatment constr
_refine_ls_matrix_type full
_refine_ls_number_parameters 1351
_refine_ls_number_reflns 22278
_refine_ls_number_restraints 967
_refine_ls_restrained_S_all 1.072
_refine_ls_R_factor_all 0.0938
_refine_ls_R_factor_gt 0.0708
_refine_ls_shift/su_max 0.000
_refine_ls_shift/su_mean 0.000
_refine_ls_structure_factor_coef Fsqd
_refine_ls_weighting_details 'calc w=1/[\s^2^(Fo^2^)+(0.1183P)^2^+0.0000P] where P=(Fo^2^+2Fc^2^)/3'
_refine_ls_weighting_scheme calc
_refine_ls_wR_factor_gt 0.1806
_refine_ls_wR_factor_ref 0.1920
_reflns_number_gt 16112
_reflns_number_total 22278
_reflns_threshold_expression >2sigma(I)
_cod_data_source_file ic500442k_si_005.cif
_cod_data_source_block 1
_cod_depositor_comments
;
The following automatic conversions were performed:

'_symmetry_cell_setting' value 'Triclinic' changed to 'triclinic'
according to
/home/saulius/struct/COD-crude-data--automatic-downloads/rss-feeds/ACS/lib/dictionaries/cif_core.dic
dictionary named 'cif_core.dic' version 2.4.2 from 2011-04-26.

Automatic conversion script
Id: cif_fix_values 2281 2013-09-26 08:29:07Z andrius 

 Adding full bibliography for 4340931--4340935.cif.
;
_cod_original_sg_symbol_H-M P-1
_cod_database_code 4340934

loop_
_symmetry_equiv_pos_as_xyz
'x, y, z'
'-x, -y, -z'

loop_
_atom_site_label
_atom_site_type_symbol
_atom_site_fract_x
_atom_site_fract_y
_atom_site_fract_z
_atom_site_U_iso_or_equiv
_atom_site_adp_type
_atom_site_occupancy
_atom_site_symmetry_multiplicity
_atom_site_calc_flag
_atom_site_refinement_flags
W1 W 0.02030(7) 0.48430(6) 0.26040(4) 0.0154(2) Uani 1 1 d U
W2 W 0.36299(7) 0.43541(7) 0.20772(4) 0.0158(2) Uani 1 1 d U
W3 W -0.34220(8) 0.51234(7) 0.43272(4) 0.0198(3) Uani 1 1 d .
W4 W -0.20614(8) 0.47871(7) 0.25321(4) 0.0168(2) Uani 1 1 d U
W5 W 0.26330(8) 0.66686(7) 0.23183(4) 0.0194(3) Uani 1 1 d .
W6 W -0.11578(8) 0.45711(7) 0.45778(4) 0.0198(3) Uani 1 1 d .
W7 W 0.38725(8) 0.61112(7) 0.10663(4) 0.0185(2) Uani 1 1 d U
W8 W -0.19574(8) 0.59849(7) 0.34817(4) 0.0193(3) Uani 1 1 d .
W9 W -0.36462(8) 0.40630(7) 0.33225(4) 0.0193(3) Uani 1 1 d .
W10 W -0.10562(8) 0.11676(7) 0.39191(4) 0.0194(3) Uani 1 1 d U
W11 W 0.25652(8) 0.57635(7) 0.03103(4) 0.0211(3) Uani 1 1 d .
W12 W -0.11447(8) 0.69249(7) 0.17397(4) 0.0202(3) Uani 1 1 d .
W13 W -0.29388(8) 0.27185(7) 0.45489(4) 0.0197(3) Uani 1 1 d U
W14 W 0.09378(9) 0.85305(7) 0.17486(4) 0.0234(3) Uani 1 1 d .
W15 W 0.07423(8) 0.15930(7) 0.29582(4) 0.0185(3) Uani 1 1 d U
W16 W -0.03860(8) 0.83492(7) 0.08239(4) 0.0239(3) Uani 1 1 d U
W17 W -0.06566(8) 0.22097(7) 0.47742(4) 0.0192(2) Uani 1 1 d U
W18 W 0.39632(8) 0.27764(7) 0.32399(4) 0.0224(3) Uani 1 1 d U
W19 W 0.00937(8) 0.62090(7) 0.06198(4) 0.0220(3) Uani 1 1 d U
W20 W 0.03148(8) 0.69832(7) 0.26157(4) 0.0210(3) Uani 1 1 d .
W21 W 0.21263(8) 0.79174(7) 0.04978(4) 0.0221(3) Uani 1 1 d U
W22 W -0.17004(8) 0.25795(7) 0.26961(4) 0.0209(3) Uani 1 1 d .
W23 W 0.53527(8) 0.21156(7) 0.21444(5) 0.0276(3) Uani 1 1 d .
W24 W 0.41598(9) 0.15438(8) 0.13094(4) 0.0297(3) Uani 1 1 d .
W25 W 0.20798(9) 0.13708(8) 0.16875(4) 0.0283(3) Uani 1 1 d .
W26 W 0.30397(9) -0.02256(7) 0.28429(5) 0.0326(3) Uani 1 1 d .
W27 W 0.38072(9) 0.06392(8) 0.36296(5) 0.0305(3) Uani 1 1 d U
W28 W 0.51158(9) -0.00117(8) 0.24781(6) 0.0409(4) Uani 1 1 d U
Ce1 Ce 0.13542(11) 0.29785(9) 0.38448(5) 0.0179(3) Uani 1 1 d U
Ce2 Ce 0.18808(11) 0.38122(10) 0.13150(5) 0.0190(3) Uani 1 1 d U
S1 S 0.1417(4) 0.6301(4) 0.1465(2) 0.0140(13) Uani 1 1 d .
S2 S -0.1276(4) 0.3522(4) 0.3639(2) 0.0119(12) Uani 1 1 d U
S3 S 0.3000(5) 0.2035(4) 0.2547(2) 0.0175(14) Uani 1 1 d .
O1 O -0.3774(11) 0.4866(10) 0.3749(6) 0.012(4) Uani 1 1 d U
O2 O 0.2833(12) 0.5505(10) 0.2276(6) 0.015(4) Uani 1 1 d U
O3 O 0.3733(13) 0.5698(11) 0.0506(6) 0.021(4) Uani 1 1 d U
O4 O -0.1171(12) 0.3410(11) 0.4861(6) 0.019(4) Uani 1 1 d U
O5 O -0.0794(11) 0.4468(10) 0.2576(6) 0.014(4) Uani 1 1 d .
O6 O 0.1826(13) 0.0584(11) 0.3109(7) 0.024(4) Uani 1 1 d U
O7 O -0.0595(12) 0.1183(11) 0.4513(6) 0.016(4) Uani 1 1 d U
O8 O -0.2385(13) 0.5623(12) 0.2975(6) 0.026(4) Uani 1 1 d .
O9 O 0.2859(13) 0.4064(11) 0.1893(6) 0.020(4) Uani 1 1 d U
O10 O -0.0392(13) 0.7573(12) 0.0424(7) 0.028(5) Uani 1 1 d U
O11 O 0.0491(11) 0.6770(11) 0.1253(6) 0.014(4) Uani 1 1 d U
O12 O -0.1785(12) 0.3683(11) 0.2290(6) 0.019(4) Uani 1 1 d U
O13 O -0.0019(13) 0.8648(12) 0.1384(6) 0.023(4) Uani 1 1 d U
O14 O -0.3389(13) 0.3160(12) 0.3889(7) 0.026(5) Uani 1 1 d .
O15 O -0.3307(12) 0.4808(10) 0.2744(6) 0.017(4) Uani 1 1 d .
O16 O 0.0064(13) 0.1182(12) 0.3557(7) 0.027(5) Uani 1 1 d .
O17 O 0.1260(14) 0.6245(12) 0.0279(6) 0.026(5) Uani 1 1 d .
O18 O -0.0573(13) 0.5825(12) 0.2065(6) 0.023(4) Uani 1 1 d U
O19 O -0.1597(13) 0.1736(11) 0.3322(7) 0.022(4) Uani 1 1 d .
O20 O 0.3867(13) 0.5039(11) 0.1447(7) 0.024(4) Uani 1 1 d U
O21 O -0.2264(13) 0.1619(13) 0.4267(7) 0.022(4) Uani 1 1 d U
O22 O 0.4715(12) 0.3364(11) 0.1911(6) 0.018(4) Uani 1 1 d U
O23 O 0.2595(12) 0.4816(11) 0.0747(6) 0.016(4) Uani 1 1 d U
O24 O 0.1243(12) 0.1752(11) 0.2293(6) 0.019(4) Uani 1 1 d U
O25 O 0.0282(13) 0.8173(11) 0.2361(7) 0.021(4) Uani 1 1 d U
O26 O 0.2762(13) 0.3045(11) 0.3423(6) 0.020(4) Uani 1 1 d U
O27 O -0.3011(13) 0.3139(12) 0.2905(6) 0.022(4) Uani 1 1 d U
O28 O -0.0654(13) 0.7313(12) 0.2217(7) 0.027(4) Uani 1 1 d U
O29 O -0.0817(14) 0.5570(12) 0.3124(6) 0.024(4) Uani 1 1 d U
O30 O -0.0055(12) 0.4072(11) 0.4218(6) 0.018(4) Uani 1 1 d U
O31 O 0.1552(13) 0.6718(12) 0.2790(6) 0.024(4) Uani 1 1 d U
O32 O 0.3384(13) 0.6603(11) 0.1676(7) 0.020(4) Uani 1 1 d .
O33 O 0.2023(13) 0.7912(12) 0.2132(7) 0.027(4) Uani 1 1 d U
O34 O 0.1625(14) 0.2465(12) 0.1368(7) 0.027(5) Uani 1 1 d U
O35 O -0.0263(14) 0.1699(13) 0.5336(7) 0.029(5) Uani 1 1 d U
O36 O -0.2261(14) 0.5463(13) 0.1970(7) 0.030(5) Uani 1 1 d U
O37 O -0.1947(12) 0.3693(11) 0.3256(6) 0.019(4) Uani 1 1 d U
O38 O 0.1321(12) 0.6909(11) 0.1836(6) 0.019(4) Uani 1 1 d U
O39 O 0.2102(12) 0.6505(11) 0.1034(6) 0.016(4) Uani 1 1 d U
O40 O -0.4769(14) 0.4328(13) 0.3233(7) 0.029(5) Uani 1 1 d U
O41 O -0.1764(12) 0.4355(11) 0.3921(6) 0.017(4) Uani 1 1 d U
O42 O 0.2646(14) 0.1405(13) 0.3784(7) 0.031(5) Uani 1 1 d U
O43 O -0.1477(12) 0.2800(10) 0.4040(6) 0.015(4) Uani 1 1 d U
O44 O -0.3813(13) 0.2498(11) 0.4915(6) 0.021(4) Uani 1 1 d U
O45 O 0.3754(12) 0.2395(11) 0.2522(6) 0.018(4) Uani 1 1 d U
O46 O 0.2963(13) 0.2012(12) 0.1990(6) 0.024(4) Uani 1 1 d U
O47 O 0.5022(13) 0.5951(14) 0.0980(7) 0.030(5) Uani 1 1 d .
O48 O 0.3493(13) 0.1020(11) 0.2755(6) 0.022(4) Uani 1 1 d U
O49 O -0.3165(13) 0.6017(12) 0.3867(7) 0.024(4) Uani 1 1 d U
O50 O -0.1030(13) 0.6542(12) 0.1112(6) 0.021(4) Uani 1 1 d .
O51 O 0.0733(13) 0.4135(11) 0.3116(6) 0.019(4) Uani 1 1 d U
O52 O -0.0457(13) 0.2348(12) 0.2728(6) 0.021(4) Uani 1 1 d .
O53 O -0.4459(15) 0.5751(12) 0.4627(7) 0.029(5) Uani 1 1 d .
O54 O 0.2375(13) 0.7106(12) 0.0095(6) 0.023(4) Uani 1 1 d U
O55 O -0.0946(13) 0.4869(13) 0.5080(7) 0.029(5) Uani 1 1 d .
O56 O -0.2575(14) 0.4987(13) 0.4750(6) 0.025(4) Uani 1 1 d .
O57 O -0.1506(12) 0.5702(11) 0.4108(6) 0.019(4) Uani 1 1 d U
O58 O 0.0341(12) 0.2238(11) 0.4348(6) 0.020(4) Uani 1 1 d U
O59 O -0.1636(14) 0.1969(12) 0.2252(7) 0.032(5) Uani 1 1 d .
O60 O 0.0651(13) 0.5783(11) 0.2581(6) 0.023(4) Uani 1 1 d U
O61 O 0.0929(13) 0.4299(12) 0.2109(7) 0.028(4) Uani 1 1 d U
O62 O -0.0324(14) 0.5979(14) 0.0162(7) 0.033(5) Uani 1 1 d U
O63 O 0.3387(14) -0.0219(12) 0.3478(9) 0.039(6) Uani 1 1 d .
O64 O 0.0684(15) 0.9610(12) 0.1811(7) 0.032(5) Uani 1 1 d U
O65 O 0.4285(15) 0.3059(13) 0.3706(7) 0.035(5) Uani 1 1 d U
O66 O 0.0957(15) 0.2370(13) 0.3222(7) 0.032(4) Uani 1 1 d U
O67 O 0.0844(14) 0.8226(12) 0.0505(7) 0.028(5) Uani 1 1 d U
O68 O 0.3360(14) 0.6571(12) 0.2705(6) 0.026(4) Uani 1 1 d U
O69 O 0.0677(13) 0.5169(12) 0.0972(7) 0.025(4) Uani 1 1 d .
O70 O 0.3408(13) 0.2646(12) 0.1075(7) 0.029(5) Uani 1 1 d U
O71 O 0.4913(14) 0.1962(13) 0.1573(7) 0.034(5) Uani 1 1 d U
O72 O -0.3275(14) 0.3913(12) 0.4583(7) 0.026(4) Uani 1 1 d .
O73 O 0.3345(14) 0.7285(12) 0.0721(7) 0.029(5) Uani 1 1 d .
O74 O -0.2002(13) 0.2311(12) 0.4970(7) 0.026(4) Uani 1 1 d U
O75 O 0.5205(13) 0.2394(12) 0.2792(7) 0.028(5) Uani 1 1 d U
O76 O -0.0883(14) 0.0088(13) 0.3931(7) 0.031(5) Uani 1 1 d U
O77 O 0.4984(15) -0.0053(13) 0.3176(9) 0.042(4) Uani 1 1 d U
O78 O -0.1234(13) 0.8076(11) 0.1300(7) 0.026(4) Uani 1 1 d U
O79 O 0.1540(17) 0.0878(15) 0.1450(7) 0.043(6) Uani 1 1 d .
O80 O 0.2307(15) 0.8773(14) 0.0090(7) 0.035(5) Uani 1 1 d U
O81 O 0.3009(14) 0.5367(15) -0.0271(7) 0.034(5) Uani 1 1 d .
O82 O 0.2848(16) -0.1185(14) 0.2943(8) 0.041(5) Uani 1 1 d U
O83 O 0.1762(15) 0.8383(13) 0.1137(8) 0.033(5) Uani 1 1 d U
O84 O -0.2319(15) 0.7245(14) 0.1955(7) 0.037(5) Uani 1 1 d U
O85 O -0.1089(15) 0.9384(13) 0.0539(8) 0.037(5) Uani 1 1 d U
O86 O 0.3676(13) 0.3915(12) 0.2764(6) 0.026(4) Uani 1 1 d U
O87 O 0.6460(15) 0.2031(13) 0.1920(9) 0.044(6) Uani 1 1 d .
O88 O 0.2714(13) 0.0301(13) 0.2220(7) 0.030(5) Uani 1 1 d U
O89 O -0.0293(15) 0.7148(15) 0.3191(8) 0.039(5) Uani 1 1 d U
O90 O 0.4362(15) -0.0665(14) 0.2577(8) 0.042(6) Uani 1 1 d U
O91 O 0.3294(15) 0.1011(13) 0.1306(7) 0.036(5) Uani 1 1 d .
O92 O 0.4199(16) 0.0128(14) 0.4202(8) 0.046(6) Uani 1 1 d U
O93 O 0.4880(16) 0.1111(15) 0.0787(8) 0.045(6) Uani 1 1 d U
O94 O -0.2351(15) 0.7098(13) 0.3341(8) 0.036(5) Uani 1 1 d U
O95 O 0.4683(15) 0.0492(13) 0.1855(9) 0.043(6) Uani 1 1 d .
O96 O 0.4326(16) 0.1521(14) 0.3473(8) 0.040(5) Uani 1 1 d U
O97 O 0.5560(17) 0.0924(15) 0.2410(9) 0.046(6) Uani 1 1 d U
O98 O 0.6165(18) -0.0879(16) 0.2314(11) 0.066(8) Uani 1 1 d .
O1W O 0.4753(13) 0.4777(13) 0.2261(7) 0.028(5) Uani 1 1 d U
O2W O 0.0402(16) 0.0592(14) 0.2653(8) 0.037(5) Uani 1 1 d .
O3W O 0.1638(18) 0.4230(16) 0.4077(9) 0.048(6) Uani 1 1 d U
O4W O 0.196(2) 0.2482(19) 0.4718(10) 0.068(7) Uani 1 1 d U
O5W O 0.1781(17) 0.3627(14) 0.0427(7) 0.042(6) Uani 1 1 d .
O6W O 0.0096(19) 0.380(2) 0.1561(11) 0.072(7) Uani 1 1 d U
N1 N 0.157(2) 0.0267(19) 0.4247(10) 0.044(7) Uani 1 1 d U
H1D H 0.1967 0.0415 0.4006 0.053 Uiso 1 1 calc R
H1E H 0.0994 0.0703 0.4222 0.053 Uiso 1 1 calc R
C1 C 0.156(3) -0.058(3) 0.4175(16) 0.067(12) Uani 1 1 d U
H1A H 0.1381 -0.0524 0.3848 0.101 Uiso 1 1 calc R
H1B H 0.1129 -0.0734 0.4431 0.101 Uiso 1 1 calc R
H1C H 0.2175 -0.1046 0.4201 0.101 Uiso 1 1 calc R
C2 C 0.185(3) 0.017(2) 0.4743(13) 0.052(9) Uani 1 1 d U
H2A H 0.1854 0.0717 0.4790 0.077 Uiso 1 1 calc R
H2B H 0.2458 -0.0295 0.4767 0.077 Uiso 1 1 calc R
H2C H 0.1413 0.0020 0.4998 0.077 Uiso 1 1 calc R
N2 N 0.4732(19) 0.3599(18) 0.0741(9) 0.038(7) Uani 1 1 d U
H2D H 0.4741 0.3149 0.0989 0.045 Uiso 1 1 calc R
H2E H 0.4216 0.4081 0.0810 0.045 Uiso 1 1 calc R
C3 C 0.557(2) 0.379(2) 0.0735(12) 0.041(8) Uani 1 1 d U
H3A H 0.5593 0.3898 0.1064 0.062 Uiso 1 1 calc R
H3B H 0.5538 0.4299 0.0492 0.062 Uiso 1 1 calc R
H3C H 0.6123 0.3284 0.0646 0.062 Uiso 1 1 calc R
C4 C 0.468(2) 0.336(2) 0.0257(11) 0.037(8) Uani 1 1 d U
H4A H 0.4116 0.3283 0.0273 0.055 Uiso 1 1 calc R
H4B H 0.5206 0.2817 0.0196 0.055 Uiso 1 1 calc R
H4C H 0.4700 0.3826 -0.0012 0.055 Uiso 1 1 calc R
Na1 Na 0.6557(19) 0.3946(19) 0.1778(10) 0.047(7) Uani 0.50 1 d PU
O7W O 0.094(3) -0.115(2) 0.3105(12) 0.087(11) Uani 0.93 1 d P
O8W O 0.269(3) 0.507(2) 0.3472(13) 0.076(10) Uani 0.88 1 d PU
O9W O 0.279(3) 0.461(2) -0.1018(12) 0.015(8) Uani 0.47 1 d PU
O10W O -0.356(3) 0.156(2) 0.3615(13) 0.034(9) Uani 0.57 1 d PU
O11W O 0.060(3) 0.321(3) 0.5604(15) 0.029(10) Uani 0.47 1 d PU
O12W O -0.192(3) 0.936(3) 0.2074(17) 0.078(13) Uani 0.68 1 d PU

loop_
_atom_site_aniso_label
_atom_site_aniso_U_11
_atom_site_aniso_U_22
_atom_site_aniso_U_33
_atom_site_aniso_U_23
_atom_site_aniso_U_13
_atom_site_aniso_U_12
W1 0.0157(4) 0.0129(4) 0.0109(4) 0.0055(3) 0.0039(3) -0.0047(3)
W2 0.0156(5) 0.0148(5) 0.0118(4) 0.0066(4) 0.0024(4) -0.0064(4)
W3 0.0169(6) 0.0215(6) 0.0136(5) 0.0022(4) 0.0062(4) -0.0058(5)
W4 0.0185(5) 0.0162(4) 0.0107(4) 0.0066(3) 0.0009(4) -0.0071(4)
W5 0.0264(7) 0.0195(5) 0.0103(5) 0.0030(4) 0.0018(4) -0.0110(5)
W6 0.0211(6) 0.0248(6) 0.0097(5) 0.0009(4) 0.0054(4) -0.0100(5)
W7 0.0203(6) 0.0213(5) 0.0102(4) 0.0059(4) 0.0033(4) -0.0106(4)
W8 0.0200(6) 0.0154(5) 0.0148(5) 0.0028(4) 0.0073(4) -0.0057(4)
W9 0.0198(6) 0.0218(6) 0.0123(5) 0.0090(4) -0.0011(4) -0.0100(5)
W10 0.0210(6) 0.0156(5) 0.0162(5) 0.0089(4) 0.0009(4) -0.0085(4)
W11 0.0285(7) 0.0257(6) 0.0073(5) 0.0030(4) 0.0047(4) -0.0142(5)
W12 0.0191(6) 0.0131(5) 0.0187(5) 0.0088(4) 0.0019(4) -0.0039(4)
W13 0.0184(5) 0.0212(5) 0.0145(4) 0.0079(4) 0.0028(4) -0.0098(4)
W14 0.0319(7) 0.0128(5) 0.0213(5) 0.0039(4) 0.0019(5) -0.0098(5)
W15 0.0217(6) 0.0131(5) 0.0144(5) 0.0062(4) 0.0031(4) -0.0068(4)
W16 0.0259(6) 0.0164(5) 0.0215(5) 0.0123(4) -0.0036(4) -0.0072(4)
W17 0.0193(5) 0.0211(5) 0.0127(4) 0.0093(3) 0.0003(4) -0.0099(4)
W18 0.0191(6) 0.0233(5) 0.0182(5) 0.0130(4) -0.0015(4) -0.0097(4)
W19 0.0247(7) 0.0212(6) 0.0157(5) 0.0058(4) -0.0032(4) -0.0085(5)
W20 0.0262(7) 0.0189(5) 0.0128(5) 0.0008(4) 0.0087(4) -0.0099(5)
W21 0.0253(5) 0.0197(5) 0.0171(4) 0.0099(4) 0.0004(4) -0.0117(4)
W22 0.0268(7) 0.0174(5) 0.0140(5) 0.0053(4) -0.0036(4) -0.0074(5)
W23 0.0147(6) 0.0180(6) 0.0363(7) 0.0072(5) 0.0069(5) -0.0022(5)
W24 0.0284(7) 0.0197(6) 0.0317(6) -0.0054(5) 0.0186(5) -0.0089(5)
W25 0.0389(8) 0.0268(6) 0.0201(6) -0.0001(5) 0.0108(5) -0.0210(6)
W26 0.0289(7) 0.0116(5) 0.0441(7) 0.0074(5) 0.0081(6) -0.0056(5)
W27 0.0252(5) 0.0235(5) 0.0323(5) 0.0174(4) -0.0030(4) -0.0094(4)
W28 0.0218(7) 0.0139(6) 0.0644(9) 0.0081(6) 0.0112(6) 0.0018(5)
Ce1 0.0176(7) 0.0188(6) 0.0134(6) 0.0053(5) 0.0030(5) -0.0088(5)
Ce2 0.0227(9) 0.0178(7) 0.0107(7) 0.0007(5) 0.0053(6) -0.0066(6)
S1 0.018(4) 0.013(3) 0.009(3) 0.003(2) 0.003(2) -0.008(3)
S2 0.0118(15) 0.0119(15) 0.0113(15) -0.0005(10) -0.0004(10) -0.0048(10)
S3 0.016(4) 0.013(3) 0.015(3) 0.006(2) 0.005(3) -0.004(3)
O1 0.012(6) 0.013(6) 0.009(5) 0.004(4) 0.001(4) -0.005(4)
O2 0.013(6) 0.011(6) 0.013(6) 0.004(5) 0.006(5) -0.003(5)
O3 0.021(8) 0.022(7) 0.012(7) 0.009(6) -0.001(6) -0.007(6)
O4 0.016(8) 0.019(7) 0.016(7) 0.009(6) -0.006(6) -0.006(6)
O5 0.008(9) 0.013(9) 0.011(8) 0.004(6) 0.001(7) 0.003(7)
O6 0.022(8) 0.015(7) 0.035(8) -0.009(6) 0.008(7) -0.010(6)
O7 0.015(5) 0.016(5) 0.017(5) 0.005(4) 0.001(4) -0.008(4)
O8 0.021(11) 0.028(11) 0.017(9) 0.002(8) 0.000(8) -0.003(9)
O9 0.029(8) 0.011(7) 0.016(7) 0.003(6) 0.001(6) -0.007(6)
O10 0.020(8) 0.028(8) 0.024(8) 0.006(6) -0.001(6) -0.002(6)
O11 0.011(5) 0.017(5) 0.011(5) 0.006(4) 0.001(4) -0.008(4)
O12 0.019(4) 0.018(4) 0.018(4) -0.0023(12) -0.0016(11) -0.0072(18)
O13 0.022(8) 0.030(8) 0.015(7) -0.001(6) 0.003(6) -0.012(6)
O14 0.025(12) 0.027(11) 0.024(10) -0.004(8) 0.011(8) -0.015(9)
O15 0.021(10) 0.008(8) 0.017(9) 0.007(7) -0.006(7) -0.004(7)
O16 0.019(11) 0.025(10) 0.020(9) 0.000(8) 0.001(8) 0.004(8)
O17 0.034(12) 0.022(10) 0.014(9) -0.004(7) 0.000(8) -0.004(9)
O18 0.029(8) 0.022(8) 0.018(7) 0.014(6) -0.014(6) -0.014(7)
O19 0.018(10) 0.013(9) 0.026(10) 0.000(7) -0.004(8) 0.002(8)
O20 0.029(12) 0.010(9) 0.030(9) 0.007(7) -0.008(8) -0.005(8)
O21 0.017(8) 0.035(8) 0.025(8) -0.008(6) -0.005(6) -0.017(7)
O22 0.013(7) 0.017(6) 0.015(6) -0.002(5) 0.008(5) -0.001(5)
O23 0.018(5) 0.014(5) 0.012(5) 0.005(4) 0.001(4) -0.008(4)
O24 0.015(7) 0.013(6) 0.022(6) 0.007(5) 0.002(5) -0.006(5)
O25 0.027(8) 0.014(7) 0.030(8) -0.006(6) -0.001(7) -0.014(6)
O26 0.020(6) 0.018(6) 0.017(6) 0.009(5) -0.003(5) -0.009(5)
O27 0.028(8) 0.026(8) 0.019(7) 0.003(6) -0.007(6) -0.018(7)
O28 0.023(8) 0.019(8) 0.027(8) 0.005(6) -0.004(7) -0.001(6)
O29 0.033(9) 0.026(8) 0.011(7) -0.001(6) 0.001(6) -0.012(7)
O30 0.020(8) 0.014(7) 0.009(7) 0.000(6) 0.007(6) -0.002(6)
O31 0.027(8) 0.019(7) 0.020(7) 0.004(6) 0.004(6) -0.008(6)
O32 0.023(11) 0.019(10) 0.028(10) -0.007(8) 0.000(8) -0.016(8)
O33 0.029(9) 0.026(8) 0.022(8) -0.014(6) 0.006(7) -0.007(7)
O34 0.034(9) 0.020(8) 0.032(8) 0.001(6) -0.009(7) -0.014(7)
O35 0.027(9) 0.031(8) 0.025(8) 0.008(6) 0.002(7) -0.014(7)
O36 0.028(9) 0.030(8) 0.023(8) 0.003(6) 0.002(7) -0.009(7)
O37 0.019(6) 0.019(5) 0.018(5) 0.005(4) 0.001(4) -0.009(4)
O38 0.019(6) 0.019(5) 0.019(5) 0.000(4) 0.003(4) -0.011(4)
O39 0.015(5) 0.014(5) 0.014(5) 0.003(4) 0.003(4) -0.008(4)
O40 0.029(9) 0.030(8) 0.021(7) 0.005(6) -0.005(7) -0.007(7)
O41 0.020(8) 0.023(7) 0.004(6) 0.000(6) -0.001(6) -0.005(6)
O42 0.028(9) 0.029(8) 0.035(8) 0.007(7) 0.004(7) -0.020(7)
O43 0.017(7) 0.013(6) 0.011(6) 0.005(5) 0.001(5) -0.004(5)
O44 0.020(5) 0.021(5) 0.020(5) 0.002(4) 0.005(4) -0.012(4)
O45 0.019(7) 0.013(6) 0.019(6) 0.009(5) -0.007(5) -0.006(5)
O46 0.019(7) 0.026(7) 0.016(6) -0.003(5) 0.009(5) -0.003(5)
O47 0.017(11) 0.044(13) 0.027(10) 0.003(9) -0.001(8) -0.014(10)
O48 0.025(8) 0.016(7) 0.023(7) 0.006(6) -0.003(6) -0.012(6)
O49 0.017(7) 0.023(7) 0.024(7) 0.002(5) 0.010(5) -0.007(5)
O50 0.021(11) 0.026(10) 0.019(9) 0.011(7) -0.013(8) -0.013(9)
O51 0.023(6) 0.019(5) 0.014(5) 0.004(4) -0.005(4) -0.010(4)
O52 0.026(11) 0.035(11) 0.007(8) 0.003(7) -0.004(7) -0.020(9)
O53 0.050(14) 0.020(10) 0.019(10) -0.003(8) 0.008(9) -0.019(10)
O54 0.030(7) 0.021(7) 0.011(6) 0.002(5) -0.002(5) -0.004(5)
O55 0.023(12) 0.035(12) 0.023(10) -0.004(8) 0.015(8) -0.012(9)
O56 0.033(12) 0.034(11) 0.012(9) 0.004(8) -0.002(8) -0.021(10)
O57 0.013(7) 0.024(7) 0.016(6) 0.004(5) 0.004(5) -0.010(5)
O58 0.017(6) 0.019(5) 0.022(5) 0.003(4) 0.001(4) -0.010(4)
O59 0.030(12) 0.016(10) 0.033(11) 0.002(8) -0.003(9) 0.003(9)
O60 0.029(8) 0.015(7) 0.017(7) 0.004(6) -0.002(6) -0.004(6)
O61 0.023(7) 0.028(6) 0.023(6) 0.002(5) 0.011(5) -0.007(5)
O62 0.030(13) 0.043(13) 0.022(10) 0.003(9) 0.000(8) -0.014(10)
O63 0.023(12) 0.011(10) 0.070(15) 0.001(10) -0.001(11) 0.000(9)
O64 0.041(9) 0.017(8) 0.028(8) 0.002(6) -0.002(7) -0.007(7)
O65 0.037(9) 0.030(8) 0.034(8) 0.015(7) -0.001(7) -0.019(7)
O66 0.032(5) 0.032(4) 0.032(5) -0.0047(13) -0.0035(12) -0.013(2)
O67 0.029(9) 0.023(8) 0.034(8) 0.006(6) -0.004(7) -0.017(7)
O68 0.035(9) 0.022(8) 0.015(7) 0.005(6) 0.001(6) -0.010(7)
O69 0.011(10) 0.023(10) 0.038(11) 0.002(8) -0.008(8) -0.007(8)
O70 0.024(8) 0.026(8) 0.030(8) 0.004(6) 0.012(7) -0.014(7)
O71 0.034(9) 0.029(8) 0.029(8) 0.001(7) 0.013(7) -0.012(7)
O72 0.030(12) 0.027(11) 0.022(10) -0.006(8) 0.004(8) -0.015(9)
O73 0.037(13) 0.017(10) 0.026(10) 0.004(8) 0.002(9) -0.010(9)
O74 0.025(8) 0.030(8) 0.021(7) 0.005(6) 0.001(6) -0.013(7)
O75 0.020(8) 0.023(8) 0.027(8) 0.006(6) -0.003(7) -0.001(6)
O76 0.036(9) 0.024(8) 0.030(8) 0.010(6) -0.001(7) -0.015(7)
O77 0.025(7) 0.024(7) 0.064(2) 0.010(6) 0.002(6) -0.008(6)
O78 0.027(8) 0.013(7) 0.031(8) -0.008(6) 0.002(7) -0.003(6)
O79 0.065(17) 0.049(14) 0.024(11) -0.008(10) 0.005(11) -0.035(13)
O80 0.031(9) 0.039(9) 0.034(8) 0.006(7) 0.007(7) -0.021(7)
O81 0.023(12) 0.068(16) 0.020(10) -0.014(10) 0.006(9) -0.029(11)
O82 0.040(10) 0.029(8) 0.050(9) 0.003(7) 0.013(7) -0.022(7)
O83 0.037(9) 0.029(8) 0.042(9) -0.006(7) 0.001(7) -0.023(7)
O84 0.033(9) 0.034(9) 0.032(8) 0.011(7) 0.004(7) -0.011(7)
O85 0.035(9) 0.028(8) 0.046(9) 0.016(7) -0.007(7) -0.021(7)
O86 0.027(8) 0.018(7) 0.020(7) 0.009(6) -0.002(6) -0.002(6)
O87 0.021(12) 0.023(11) 0.077(17) 0.008(11) -0.001(11) -0.007(9)
O88 0.020(8) 0.026(8) 0.039(8) -0.009(7) 0.010(7) -0.007(7)
O89 0.034(9) 0.050(9) 0.033(8) -0.016(7) 0.014(7) -0.019(7)
O90 0.029(9) 0.036(9) 0.049(9) 0.000(7) 0.008(7) -0.007(7)
O91 0.045(14) 0.028(11) 0.029(11) -0.005(9) 0.010(10) -0.013(10)
O92 0.043(10) 0.035(9) 0.047(9) 0.010(7) 0.001(8) -0.014(7)
O93 0.038(10) 0.039(9) 0.043(9) -0.013(7) 0.016(7) -0.007(7)
O94 0.037(9) 0.024(8) 0.035(8) -0.002(7) -0.008(7) -0.001(7)
O95 0.030(13) 0.020(11) 0.064(15) 0.001(10) 0.005(11) -0.004(10)
O96 0.040(5) 0.040(5) 0.040(5) -0.0054(13) -0.0044(12) -0.016(2)
O97 0.046(10) 0.033(9) 0.050(10) 0.003(7) 0.002(8) -0.016(7)
O98 0.041(16) 0.030(14) 0.10(2) 0.011(13) 0.015(14) -0.005(12)
O1W 0.023(8) 0.034(8) 0.023(8) 0.012(6) -0.005(7) -0.015(7)
O2W 0.040(14) 0.030(12) 0.052(14) -0.006(10) -0.018(11) -0.018(10)
O3W 0.055(10) 0.050(10) 0.055(10) -0.017(8) 0.002(8) -0.034(8)
O4W 0.074(12) 0.076(12) 0.053(9) -0.001(8) -0.029(8) -0.025(8)
O5W 0.077(18) 0.034(12) 0.014(10) 0.006(8) -0.007(10) -0.026(12)
O6W 0.046(8) 0.096(12) 0.087(12) -0.011(9) -0.005(8) -0.042(9)
N1 0.043(9) 0.043(9) 0.045(9) 0.003(7) 0.000(7) -0.023(7)
C1 0.067(15) 0.062(14) 0.069(15) 0.006(10) -0.002(10) -0.030(10)
C2 0.054(13) 0.050(12) 0.042(12) -0.002(9) 0.006(9) -0.020(9)
N2 0.039(11) 0.045(10) 0.033(10) 0.002(8) -0.012(8) -0.022(8)
C3 0.030(12) 0.045(12) 0.040(11) -0.007(9) 0.005(9) -0.011(9)
C4 0.039(12) 0.044(11) 0.028(11) 0.001(8) 0.006(8) -0.025(9)
Na1 0.040(10) 0.056(11) 0.043(10) -0.003(8) -0.006(8) -0.018(8)
O7W 0.12(3) 0.051(19) 0.07(2) 0.043(16) -0.05(2) -0.03(2)
O8W 0.084(13) 0.068(13) 0.070(13) -0.012(9) 0.012(9) -0.033(9)
O9W 0.022(12) 0.019(11) 0.004(10) -0.001(8) -0.005(9) -0.007(9)
O10W 0.029(12) 0.036(12) 0.034(12) 0.003(9) -0.007(9) -0.010(9)
O11W 0.032(13) 0.030(13) 0.029(13) -0.001(9) -0.012(9) -0.015(9)
O12W 0.072(16) 0.077(16) 0.077(16) -0.013(10) 0.000(10) -0.025(10)

loop_
_atom_type_symbol
_atom_type_description
_atom_type_scat_dispersion_real
_atom_type_scat_dispersion_imag
_atom_type_scat_source
C C 0.0033 0.0016 'International Tables Vol C Tables 4.2.6.8 and 6.1.1.4'
H H 0.0000 0.0000 'International Tables Vol C Tables 4.2.6.8 and 6.1.1.4'
N N 0.0061 0.0033 'International Tables Vol C Tables 4.2.6.8 and 6.1.1.4'
O O 0.0106 0.0060 'International Tables Vol C Tables 4.2.6.8 and 6.1.1.4'
W W -0.8490 6.8722 'International Tables Vol C Tables 4.2.6.8 and 6.1.1.4'
S S 0.1246 0.1234 'International Tables Vol C Tables 4.2.6.8 and 6.1.1.4'
Ce Ce -0.2486 2.6331 'International Tables Vol C Tables 4.2.6.8 and 6.1.1.4'
Na Na 0.0362 0.0249 'International Tables Vol C Tables 4.2.6.8 and 6.1.1.4'

loop_
_geom_angle_atom_site_label_1
_geom_angle_atom_site_label_2
_geom_angle_atom_site_label_3
_geom_angle
O51 W1 O61 101.0(8)
O51 W1 O5 102.1(8)
O61 W1 O5 94.8(8)
O51 W1 O60 98.6(8)
O61 W1 O60 101.0(8)
O5 W1 O60 150.9(7)
O51 W1 O29 86.6(7)
O61 W1 O29 171.6(8)
O5 W1 O29 79.8(7)
O60 W1 O29 81.4(7)
O51 W1 O18 171.2(8)
O61 W1 O18 87.8(8)
O5 W1 O18 77.6(7)
O60 W1 O18 78.8(7)
O29 W1 O18 84.7(7)
O9 W2 O86 105.6(8)
O9 W2 O22 97.7(8)
O86 W2 O22 91.0(7)
O9 W2 O20 97.6(8)
O86 W2 O20 156.4(8)
O22 W2 O20 90.1(7)
O9 W2 O2 101.6(8)
O86 W2 O2 87.1(7)
O22 W2 O2 160.5(8)
O20 W2 O2 84.0(7)
O9 W2 O1W 175.1(7)
O86 W2 O1W 79.0(8)
O22 W2 O1W 80.6(7)
O20 W2 O1W 77.9(7)
O2 W2 O1W 80.0(7)
O53 W3 O56 103.0(9)
O53 W3 O49 100.1(8)
O56 W3 O49 93.8(8)
O53 W3 O72 104.1(8)
O56 W3 O72 88.2(8)
O49 W3 O72 154.6(7)
O53 W3 O1 103.7(8)
O56 W3 O1 153.1(7)
O49 W3 O1 85.3(7)
O72 W3 O1 81.7(7)
O36 W4 O8 101.0(8)
O36 W4 O5 104.0(8)
O8 W4 O5 89.9(8)
O36 W4 O12 97.5(8)
O8 W4 O12 160.6(7)
O5 W4 O12 91.4(7)
O36 W4 O15 99.0(8)
O8 W4 O15 85.9(8)
O5 W4 O15 157.0(7)
O12 W4 O15 85.4(7)
O36 W4 O37 168.0(8)
O8 W4 O37 87.7(7)
O5 W4 O37 84.2(6)
O12 W4 O37 73.2(6)
O15 W4 O37 73.1(6)
O68 W5 O2 105.0(8)
O68 W5 O33 103.7(8)
O2 W5 O33 151.2(8)
O68 W5 O32 102.4(8)
O2 W5 O32 84.0(7)
O33 W5 O32 89.1(7)
O68 W5 O31 100.6(8)
O2 W5 O31 87.4(7)
O33 W5 O31 88.2(8)
O32 W5 O31 156.8(8)
O68 W5 O38 171.0(7)
O2 W5 O38 78.2(7)
O33 W5 O38 73.5(7)
O32 W5 O38 86.2(7)
O31 W5 O38 71.0(7)
O55 W6 O30 106.8(9)
O55 W6 O4 101.2(8)
O30 W6 O4 91.4(7)
O55 W6 O57 101.3(8)
O30 W6 O57 93.0(7)
O4 W6 O57 154.8(7)
O55 W6 O56 97.4(8)
O30 W6 O56 155.9(7)
O4 W6 O56 82.8(7)
O57 W6 O56 83.1(7)
O55 W6 O41 168.4(8)
O30 W6 O41 84.4(7)
O4 W6 O41 81.5(6)
O57 W6 O41 74.3(7)
O56 W6 O41 71.6(6)
O47 W7 O3 103.7(8)
O47 W7 O20 104.1(9)
O3 W7 O20 86.5(8)
O47 W7 O32 105.1(8)
O3 W7 O32 151.2(8)
O20 W7 O32 86.2(8)
O47 W7 O73 99.8(9)
O3 W7 O73 88.3(8)
O20 W7 O73 156.1(9)
O32 W7 O73 87.3(8)
O94 W8 O29 104.9(9)
O94 W8 O57 105.8(9)
O29 W8 O57 95.1(8)
O94 W8 O8 104.7(9)
O29 W8 O8 86.1(8)
O57 W8 O8 148.1(8)
O94 W8 O49 93.6(9)
O29 W8 O49 160.1(8)
O57 W8 O49 86.4(7)
O8 W8 O49 82.3(8)
O40 W9 O1 102.9(8)
O40 W9 O14 105.7(9)
O1 W9 O14 88.0(7)
O40 W9 O27 99.8(8)
O1 W9 O27 157.3(7)
O14 W9 O27 87.5(7)
O40 W9 O15 100.1(8)
O1 W9 O15 90.3(7)
O14 W9 O15 153.9(8)
O27 W9 O15 84.1(7)
O40 W9 O37 167.9(7)
O1 W9 O37 85.3(6)
O14 W9 O37 83.3(7)
O27 W9 O37 72.1(7)
O15 W9 O37 70.6(6)
O76 W10 O19 103.1(9)
O76 W10 O16 101.1(9)
O19 W10 O16 86.4(8)
O76 W10 O21 101.1(9)
O19 W10 O21 87.6(8)
O16 W10 O21 157.7(8)
O76 W10 O7 105.4(8)
O19 W10 O7 151.4(7)
O16 W10 O7 87.7(7)
O21 W10 O7 87.4(7)
O81 W11 O23 104.6(9)
O81 W11 O17 102.2(8)
O23 W11 O17 95.2(8)
O81 W11 O3 98.7(8)
O23 W11 O3 92.3(7)
O17 W11 O3 155.1(7)
O81 W11 O54 100.4(9)
O23 W11 O54 154.7(7)
O17 W11 O54 82.6(8)
O3 W11 O54 80.5(7)
O81 W11 O39 168.6(8)
O23 W11 O39 85.0(6)
O17 W11 O39 82.5(6)
O3 W11 O39 74.6(6)
O54 W11 O39 69.7(6)
O84 W12 O18 105.7(9)
O84 W12 O50 104.0(9)
O18 W12 O50 94.6(8)
O84 W12 O28 104.0(9)
O18 W12 O28 85.6(8)
O50 W12 O28 150.8(8)
O84 W12 O78 97.5(8)
O18 W12 O78 156.4(8)
O50 W12 O78 83.3(7)
O28 W12 O78 85.1(7)
O44 W13 O74 104.1(8)
O44 W13 O72 103.2(8)
O74 W13 O72 94.5(8)
O44 W13 O21 100.4(8)
O74 W13 O21 86.8(8)
O72 W13 O21 155.3(8)
O44 W13 O14 103.6(8)
O74 W13 O14 151.8(8)
O72 W13 O14 84.2(8)
O21 W13 O14 83.1(8)
O44 W13 O43 171.2(7)
O74 W13 O43 70.7(7)
O72 W13 O43 84.6(7)
O21 W13 O43 72.6(6)
O14 W13 O43 81.1(7)
O64 W14 O13 103.1(9)
O64 W14 O83 101.9(9)
O13 W14 O83 88.7(8)
O64 W14 O25 101.0(8)
O13 W14 O25 89.5(7)
O83 W14 O25 156.8(8)
O64 W14 O33 99.7(9)
O13 W14 O33 157.1(8)
O83 W14 O33 89.1(8)
O25 W14 O33 83.6(8)
O64 W14 O38 169.0(7)
O13 W14 O38 84.0(7)
O83 W14 O38 86.4(7)
O25 W14 O38 70.4(6)
O33 W14 O38 73.0(7)
O66 W15 O24 101.5(8)
O66 W15 O6 98.6(9)
O24 W15 O6 90.9(8)
O66 W15 O52 99.9(8)
O24 W15 O52 86.8(7)
O6 W15 O52 161.4(8)
O66 W15 O16 98.2(9)
O24 W15 O16 160.0(8)
O6 W15 O16 89.2(8)
O52 W15 O16 86.8(7)
O66 W15 O2W 176.9(9)
O24 W15 O2W 81.4(8)
O6 W15 O2W 82.4(8)
O52 W15 O2W 79.0(8)
O16 W15 O2W 78.9(8)
O85 W16 O78 100.9(9)
O85 W16 O10 103.5(9)
O78 W16 O10 90.5(8)
O85 W16 O67 102.5(9)
O78 W16 O67 155.8(8)
O10 W16 O67 89.9(8)
O85 W16 O13 102.1(9)
O78 W16 O13 85.1(8)
O10 W16 O13 154.4(8)
O67 W16 O13 84.2(8)
O35 W17 O58 106.2(9)
O35 W17 O4 102.1(8)
O58 W17 O4 96.5(8)
O35 W17 O7 99.0(8)
O58 W17 O7 91.3(7)
O4 W17 O7 154.5(7)
O35 W17 O74 97.3(8)
O58 W17 O74 155.7(8)
O4 W17 O74 84.0(8)
O7 W17 O74 79.1(7)
O35 W17 O43 167.1(8)
O58 W17 O43 85.2(7)
O4 W17 O43 82.3(6)
O7 W17 O43 74.2(6)
O74 W17 O43 70.8(6)
O65 W18 O26 102.8(9)
O65 W18 O96 99.5(9)
O26 W18 O96 94.3(9)
O65 W18 O86 98.8(8)
O26 W18 O86 90.8(8)
O96 W18 O86 159.5(8)
O65 W18 O75 98.8(9)
O26 W18 O75 158.2(8)
O96 W18 O75 84.9(8)
O86 W18 O75 83.1(7)
O65 W18 O45 170.2(8)
O26 W18 O45 86.6(7)
O96 W18 O45 82.6(7)
O86 W18 O45 77.9(7)
O75 W18 O45 71.7(7)
O62 W19 O69 104.8(9)
O62 W19 O17 102.0(8)
O69 W19 O17 91.6(8)
O62 W19 O50 99.8(8)
O69 W19 O50 94.5(8)
O17 W19 O50 155.1(7)
O62 W19 O10 98.6(9)
O69 W19 O10 156.6(8)
O17 W19 O10 83.1(8)
O50 W19 O10 81.7(7)
O62 W19 O11 170.8(8)
O69 W19 O11 83.6(7)
O17 W19 O11 81.2(6)
O50 W19 O11 75.6(6)
O10 W19 O11 73.1(6)
O89 W20 O60 105.0(9)
O89 W20 O28 100.8(10)
O60 W20 O28 90.7(8)
O89 W20 O31 98.8(9)
O60 W20 O31 90.7(8)
O28 W20 O31 159.2(8)
O89 W20 O25 100.3(9)
O60 W20 O25 154.6(7)
O28 W20 O25 85.2(8)
O31 W20 O25 84.7(8)
O89 W20 O38 169.2(9)
O60 W20 O38 82.8(7)
O28 W20 O38 86.3(7)
O31 W20 O38 73.3(7)
O25 W20 O38 72.0(6)
O80 W21 O54 103.2(9)
O80 W21 O67 103.1(9)
O54 W21 O67 89.6(8)
O80 W21 O73 99.3(9)
O54 W21 O73 90.4(8)
O67 W21 O73 156.9(8)
O80 W21 O83 101.8(9)
O54 W21 O83 155.0(8)
O67 W21 O83 84.5(9)
O73 W21 O83 85.7(8)
O80 W21 O39 171.1(8)
O54 W21 O39 71.0(7)
O67 W21 O39 83.8(7)
O73 W21 O39 74.5(7)
O83 W21 O39 84.2(7)
O59 W22 O52 103.4(9)
O59 W22 O12 101.6(8)
O52 W22 O12 86.7(8)
O59 W22 O27 104.1(9)
O52 W22 O27 152.4(7)
O12 W22 O27 88.1(7)
O59 W22 O19 102.7(8)
O52 W22 O19 85.7(8)
O12 W22 O19 155.6(7)
O27 W22 O19 88.0(7)
O59 W22 O37 170.7(7)
O52 W22 O37 81.2(7)
O12 W22 O37 70.4(6)
O27 W22 O37 71.6(7)
O19 W22 O37 85.5(6)
O87 W23 O75 102.7(10)
O87 W23 O97 101.7(10)
O75 W23 O97 90.9(9)
O87 W23 O22 97.3(8)
O75 W23 O22 88.6(7)
O97 W23 O22 160.7(9)
O87 W23 O71 103.2(10)
O75 W23 O71 153.8(8)
O97 W23 O71 87.9(9)
O22 W23 O71 84.0(8)
O87 W23 O45 172.4(9)
O75 W23 O45 71.1(7)
O97 W23 O45 83.2(8)
O22 W23 O45 78.4(6)
O71 W23 O45 82.7(7)
O93 W24 O70 105.3(10)
O93 W24 O71 101.5(10)
O70 W24 O71 92.2(9)
O93 W24 O91 95.3(10)
O70 W24 O91 95.7(9)
O71 W24 O91 158.9(8)
O93 W24 O95 99.7(10)
O70 W24 O95 155.0(8)
O71 W24 O95 81.6(9)
O91 W24 O95 83.0(9)
O93 W24 O46 168.1(9)
O70 W24 O46 75.2(7)
O71 W24 O46 90.4(7)
O91 W24 O46 72.9(7)
O95 W24 O46 80.5(7)
O79 W25 O34 102.0(10)
O79 W25 O91 103.4(10)
O34 W25 O91 96.4(9)
O79 W25 O24 102.0(9)
O34 W25 O24 90.3(8)
O91 W25 O24 151.7(8)
O79 W25 O88 96.2(10)
O34 W25 O88 160.8(8)
O91 W25 O88 85.2(8)
O24 W25 O88 79.8(7)
O79 W25 O46 175.6(9)
O34 W25 O46 79.4(7)
O91 W25 O46 72.2(7)
O24 W25 O46 82.2(7)
O88 W25 O46 82.9(7)
O82 W26 O88 105.0(10)
O82 W26 O63 102.9(10)
O88 W26 O63 151.6(8)
O82 W26 O6 99.7(9)
O88 W26 O6 87.5(8)
O63 W26 O6 83.1(8)
O82 W26 O90 101.0(10)
O88 W26 O90 90.5(9)
O63 W26 O90 88.9(9)
O6 W26 O90 159.0(8)
O82 W26 O48 172.6(9)
O88 W26 O48 80.7(7)
O63 W26 O48 71.9(7)
O6 W26 O48 85.1(7)
O90 W26 O48 74.0(8)
O92 W27 O42 104.1(10)
O92 W27 O96 100.3(10)
O42 W27 O96 94.8(9)
O92 W27 O63 100.2(10)
O42 W27 O63 92.8(8)
O96 W27 O63 155.7(9)
O92 W27 O77 98.2(10)
O42 W27 O77 157.7(9)
O96 W27 O77 82.6(9)
O63 W27 O77 81.6(9)
O92 W27 O48 166.2(9)
O42 W27 O48 87.7(8)
O96 W27 O48 85.7(8)
O63 W27 O48 71.6(8)
O77 W27 O48 70.0(8)
O98 W28 O95 101.4(12)
O98 W28 O77 107.6(12)
O95 W28 O77 151.1(9)
O98 W28 O90 96.3(11)
O95 W28 O90 88.2(10)
O77 W28 O90 88.3(9)
O98 W28 O97 99.3(11)
O95 W28 O97 87.3(10)
O77 W28 O97 88.4(9)
O90 W28 O97 164.3(9)
O98 W28 O48 169.6(9)
O95 W28 O48 80.3(8)
O77 W28 O48 71.1(8)
O90 W28 O48 73.4(7)
O97 W28 O48 91.0(8)
O26 Ce1 O30 132.7(6)
O26 Ce1 O66 99.5(6)
O30 Ce1 O66 109.4(6)
O26 Ce1 O51 80.7(6)
O30 Ce1 O51 76.1(5)
O66 Ce1 O51 68.8(6)
O26 Ce1 O58 155.5(6)
O30 Ce1 O58 70.2(6)
O66 Ce1 O58 75.9(6)
O51 Ce1 O58 118.3(6)
O26 Ce1 O3W 68.3(7)
O30 Ce1 O3W 67.7(7)
O66 Ce1 O3W 149.2(7)
O51 Ce1 O3W 81.1(7)
O58 Ce1 O3W 126.7(7)
O26 Ce1 O4W 93.4(8)
O30 Ce1 O4W 88.4(8)
O66 Ce1 O4W 139.4(8)
O51 Ce1 O4W 151.7(7)
O58 Ce1 O4W 76.7(8)
O3W Ce1 O4W 71.0(9)
O26 Ce1 O42 68.7(6)
O30 Ce1 O42 155.1(6)
O66 Ce1 O42 73.2(7)
O51 Ce1 O42 125.6(6)
O58 Ce1 O42 87.2(6)
O3W Ce1 O42 123.0(7)
O4W Ce1 O42 76.1(8)
O69 Ce2 O34 115.6(6)
O69 Ce2 O70 142.1(6)
O34 Ce2 O70 73.4(6)
O69 Ce2 O61 80.5(6)
O34 Ce2 O61 97.6(6)
O70 Ce2 O61 136.6(6)
O69 Ce2 O23 69.6(6)
O34 Ce2 O23 143.5(6)
O70 Ce2 O23 82.3(6)
O61 Ce2 O23 118.6(6)
O69 Ce2 O5W 73.3(7)
O34 Ce2 O5W 71.9(6)
O70 Ce2 O5W 75.6(7)
O61 Ce2 O5W 143.2(7)
O23 Ce2 O5W 75.9(6)
O69 Ce2 O9 113.4(6)
O34 Ce2 O9 125.9(6)
O70 Ce2 O9 81.9(6)
O61 Ce2 O9 69.2(6)
O23 Ce2 O9 75.5(5)
O5W Ce2 O9 145.5(7)
O69 Ce2 O6W 67.0(8)
O34 Ce2 O6W 58.5(8)
O70 Ce2 O6W 131.8(8)
O61 Ce2 O6W 59.1(8)
O23 Ce2 O6W 136.3(8)
O5W Ce2 O6W 86.6(8)
O9 Ce2 O6W 127.7(7)
O11 S1 O38 101.5(10)
O11 S1 O39 103.4(9)
O38 S1 O39 102.1(10)
O37 S2 O43 101.3(10)
O37 S2 O41 103.3(10)
O43 S2 O41 101.3(9)
O46 S3 O45 103.3(10)
O46 S3 O48 102.1(10)
O45 S3 O48 103.8(10)
W9 O1 W3 150.4(9)
W5 O2 W2 150.4(10)
W7 O3 W11 127.5(9)
W17 O4 W6 144.1(10)
W4 O5 W1 148.3(9)
W15 O6 W26 146.0(11)
W10 O7 W17 128.2(9)
W4 O8 W8 145.2(11)
W2 O9 Ce2 160.9(9)
W16 O10 W19 124.7(9)
S1 O11 W19 122.0(9)
W22 O12 W4 126.6(9)
W14 O13 W16 148.8(10)
W9 O14 W13 148.7(11)
W9 O15 W4 125.6(9)
W10 O16 W15 150.7(10)
W11 O17 W19 144.3(10)
W12 O18 W1 157.4(10)
W10 O19 W22 150.7(11)
W7 O20 W2 151.1(10)
W10 O21 W13 130.4(10)
W2 O22 W23 140.6(9)
W11 O23 Ce2 154.4(9)
W15 O24 W25 154.8(10)
W14 O25 W20 127.2(9)
W18 O26 Ce1 161.7(9)
W22 O27 W9 128.6(9)
W20 O28 W12 145.0(10)
W8 O29 W1 156.0(11)
W6 O30 Ce1 162.0(9)
W5 O31 W20 126.0(9)
W7 O32 W5 151.1(10)
W5 O33 W14 126.5(10)
W25 O34 Ce2 136.3(10)
S2 O37 W4 120.3(10)
S2 O37 W9 133.8(9)
W4 O37 W9 90.7(6)
S2 O37 W22 122.5(9)
W4 O37 W22 89.6(5)
W9 O37 W22 87.7(6)
S1 O38 W20 121.8(10)
S1 O38 W14 133.2(10)
W20 O38 W14 90.4(5)
S1 O38 W5 122.7(10)
W20 O38 W5 89.4(6)
W14 O38 W5 86.9(5)
S1 O39 W11 120.0(9)
S1 O39 W21 133.8(9)
W11 O39 W21 91.2(5)
S2 O41 W6 123.7(9)
W27 O42 Ce1 154.0(10)
S2 O43 W17 119.9(10)
S2 O43 W13 133.6(9)
W17 O43 W13 91.0(5)
S3 O45 W18 119.1(9)
S3 O45 W23 139.7(10)
W18 O45 W23 93.1(6)
S3 O46 W24 132.1(11)
S3 O46 W25 125.5(10)
W24 O46 W25 89.8(6)
S3 O48 W27 117.2(9)
S3 O48 W26 132.4(11)
W27 O48 W26 90.5(6)
S3 O48 W28 126.5(10)
W27 O48 W28 91.3(6)
W26 O48 W28 87.5(5)
W3 O49 W8 129.6(10)
W12 O50 W19 126.2(9)
W1 O51 Ce1 171.0(10)
W22 O52 W15 150.9(10)
W21 O54 W11 127.8(9)
W3 O56 W6 126.8(9)
W8 O57 W6 129.5(10)
W17 O58 Ce1 153.9(9)
W20 O60 W1 146.0(11)
W1 O61 Ce2 169.2(10)
W26 O63 W27 126.0(11)
W15 O66 Ce1 158.5(11)
W21 O67 W16 154.3(11)
W19 O69 Ce2 162.7(10)
W24 O70 Ce2 139.7(9)
W24 O71 W23 149.4(11)
W13 O72 W3 156.0(10)
W7 O73 W21 128.7(11)
W13 O74 W17 127.4(9)
W23 O75 W18 123.7(10)
W28 O77 W27 127.5(11)
W16 O78 W12 131.1(10)
W14 O83 W21 147.0(11)
W2 O86 W18 141.1(10)
W26 O88 W25 154.4(10)
W28 O90 W26 125.0(11)
W25 O91 W24 123.2(10)
W28 O95 W24 152.8(12)
W27 O96 W18 140.2(13)
W23 O97 W28 145.6(14)
W2 O1W Na1 115.0(9)
C2 N1 C1 109(3)
C2 N1 H1D 109.8
C1 N1 H1D 109.8
C2 N1 H1E 109.8
C1 N1 H1E 109.8
H1D N1 H1E 108.3
N1 C1 H1A 109.5
N1 C1 H1B 109.5
H1A C1 H1B 109.5
N1 C1 H1C 109.5
H1A C1 H1C 109.5
H1B C1 H1C 109.5
N1 C2 H2A 109.5
N1 C2 H2B 109.5
H2A C2 H2B 109.5
N1 C2 H2C 109.5
H2A C2 H2C 109.5
H2B C2 H2C 109.5
C4 N2 C3 113(2)
C4 N2 H2D 109.1
C3 N2 H2D 109.1
C4 N2 H2E 109.1
C3 N2 H2E 109.1
H2D N2 H2E 107.8
N2 C3 H3A 109.5
N2 C3 H3B 109.5
H3A C3 H3B 109.5
N2 C3 H3C 109.5
H3A C3 H3C 109.5
H3B C3 H3C 109.5
N2 C4 H4A 109.5
N2 C4 H4B 109.5
H4A C4 H4B 109.5
N2 C4 H4C 109.5
H4A C4 H4C 109.5
H4B C4 H4C 109.5

loop_
_geom_bond_atom_site_label_1
_geom_bond_atom_site_label_2
_geom_bond_distance
W1 O51 1.725(17)
W1 O61 1.740(17)
W1 O5 1.958(18)
W1 O60 1.974(19)
W1 O29 2.079(17)
W1 O18 2.086(17)
W2 O9 1.682(19)
W2 O86 1.866(17)
W2 O22 1.883(16)
W2 O20 1.929(18)
W2 O2 1.934(15)
W2 O1W 2.35(2)
W3 O53 1.700(19)
W3 O56 1.845(19)
W3 O49 1.881(18)
W3 O72 1.935(19)
W3 O1 1.948(16)
W4 O36 1.699(19)
W4 O8 1.882(18)
W4 O5 1.877(17)
W4 O12 1.941(16)
W4 O15 1.949(18)
W4 O37 2.377(16)
W5 O68 1.641(19)
W5 O2 1.865(16)
W5 O33 1.894(19)
W5 O32 1.922(17)
W5 O31 1.931(18)
W5 O38 2.518(18)
W6 O55 1.683(19)
W6 O30 1.791(16)
W6 O4 1.950(17)
W6 O57 1.979(17)
W6 O56 2.05(2)
W6 O41 2.338(16)
W7 O47 1.712(19)
W7 O3 1.883(17)
W7 O20 1.885(17)
W7 O32 1.895(16)
W7 O73 1.898(18)
W8 O94 1.68(2)
W8 O29 1.814(18)
W8 O57 1.865(17)
W8 O8 1.945(19)
W8 O49 1.999(17)
W9 O40 1.70(2)
W9 O1 1.879(15)
W9 O14 1.894(19)
W9 O27 1.924(18)
W9 O15 1.944(16)
W9 O37 2.487(18)
W10 O76 1.708(19)
W10 O19 1.866(18)
W10 O16 1.879(19)
W10 O21 1.887(18)
W10 O7 1.905(17)
W11 O81 1.753(18)
W11 O23 1.768(16)
W11 O17 1.90(2)
W11 O3 1.981(19)
W11 O54 2.110(18)
W11 O39 2.382(16)
W12 O84 1.73(2)
W12 O18 1.796(17)
W12 O50 1.898(17)
W12 O28 1.968(19)
W12 O78 2.016(19)
W13 O44 1.686(17)
W13 O74 1.859(19)
W13 O72 1.861(18)
W13 O21 1.938(18)
W13 O14 1.942(19)
W13 O43 2.522(17)
W14 O64 1.720(18)
W14 O13 1.890(19)
W14 O83 1.91(2)
W14 O25 1.924(18)
W14 O33 1.97(2)
W14 O38 2.494(17)
W15 O66 1.786(19)
W15 O24 1.853(16)
W15 O6 1.876(19)
W15 O52 1.929(19)
W15 O16 1.954(19)
W15 O2W 2.306(19)
W16 O85 1.73(2)
W16 O78 1.829(19)
W16 O10 1.87(2)
W16 O67 1.93(2)
W16 O13 1.952(17)
W17 O35 1.681(19)
W17 O58 1.798(17)
W17 O4 1.875(17)
W17 O7 1.954(17)
W17 O74 2.052(19)
W17 O43 2.395(16)
W18 O65 1.67(2)
W18 O26 1.767(18)
W18 O96 1.93(2)
W18 O86 2.000(17)
W18 O75 2.043(19)
W18 O45 2.299(17)
W19 O62 1.69(2)
W19 O69 1.759(18)
W19 O17 1.94(2)
W19 O50 1.973(18)
W19 O10 2.067(19)
W19 O11 2.416(16)
W20 O89 1.690(19)
W20 O60 1.871(17)
W20 O28 1.876(19)
W20 O31 1.96(2)
W20 O25 1.956(17)
W20 O38 2.404(16)
W21 O80 1.72(2)
W21 O54 1.794(17)
W21 O67 1.88(2)
W21 O73 1.92(2)
W21 O83 1.945(19)
W21 O39 2.526(16)
W22 O59 1.702(19)
W22 O52 1.865(18)
W22 O12 1.916(17)
W22 O27 1.920(19)
W22 O19 1.961(18)
W22 O37 2.510(17)
W23 O87 1.71(2)
W23 O75 1.864(19)
W23 O97 1.89(2)
W23 O22 1.927(17)
W23 O71 1.92(2)
W23 O45 2.447(18)
W24 O93 1.730(19)
W24 O70 1.784(19)
W24 O71 1.92(2)
W24 O91 1.94(2)
W24 O95 2.04(2)
W24 O46 2.390(16)
W25 O79 1.69(2)
W25 O34 1.762(18)
W25 O91 1.93(2)
W25 O24 1.952(16)
W25 O88 2.07(2)
W25 O46 2.426(19)
W26 O82 1.72(2)
W26 O88 1.80(2)
W26 O63 1.92(2)
W26 O6 1.944(17)
W26 O90 1.96(2)
W26 O48 2.440(17)
W27 O92 1.71(2)
W27 O42 1.78(2)
W27 O96 1.92(2)
W27 O63 1.96(2)
W27 O77 2.07(2)
W27 O48 2.424(17)
W28 O98 1.75(2)
W28 O95 1.85(2)
W28 O77 1.86(2)
W28 O90 1.89(2)
W28 O97 1.94(2)
W28 O48 2.507(18)
Ce1 O26 2.360(18)
Ce1 O30 2.426(16)
Ce1 O66 2.444(19)
Ce1 O51 2.489(17)
Ce1 O58 2.490(17)
Ce1 O3W 2.54(2)
Ce1 O4W 2.58(2)
Ce1 O42 2.59(2)
Ce2 O69 2.415(18)
Ce2 O34 2.432(18)
Ce2 O70 2.469(19)
Ce2 O61 2.472(17)
Ce2 O23 2.533(16)
Ce2 O5W 2.542(19)
Ce2 O9 2.612(18)
Ce2 O6W 2.80(3)
S1 O11 1.508(18)
S1 O38 1.523(17)
S1 O39 1.538(16)
S2 O37 1.531(19)
S2 O43 1.555(16)
S2 O41 1.565(16)
S3 O46 1.540(18)
S3 O45 1.541(19)
S3 O48 1.572(18)
O1W Na1 2.81(3)
N1 C2 1.45(4)
N1 C1 1.48(5)
N1 H1D 0.9000
N1 H1E 0.9000
C1 H1A 0.9600
C1 H1B 0.9600
C1 H1C 0.9600
C2 H2A 0.9600
C2 H2B 0.9600
C2 H2C 0.9600
N2 C4 1.48(4)
N2 C3 1.50(4)
N2 H2D 0.9000
N2 H2E 0.9000
C3 H3A 0.9600
C3 H3B 0.9600
C3 H3C 0.9600
C4 H4A 0.9600
C4 H4B 0.9600
C4 H4C 0.9600

loop_
_platon_squeeze_void_nr
_platon_squeeze_void_average_x
_platon_squeeze_void_average_y
_platon_squeeze_void_average_z
_platon_squeeze_void_volume
_platon_squeeze_void_count_electrons
1 0.322 -0.007 0.014 1871.9 411.6
